data_8101588
loop_
_publ_author_name
'Rabe, Gerd W.'
'Rheingold, A. L.'
'Concolino, T. E.'

_publ_section_title
;
Crystal structure of di-\m-chloro-bis(tetrahyrofurano)lithium 
bis(tetrahydrofurano)dichlorotitanate, (THF)~2~Li(\m-Cl)~2~Ti
(THF)~2~Cl~2~
;
_journal_issue 4
_journal_name_full 'Zeitschrift f\"ur Kristallographie - New Crystal Structures'
_journal_page_first 574
_journal_page_last 576
_journal_volume 214
_journal_year 1999
_chemical_formula_structural '(THF)2 Li(mu-Cl)2 Ti(THF)2 Cl2'
_chemical_formula_sum 'C16 H32 Cl4 Li O4 Ti'
_chemical_formula_weight 485.06
_chemical_name_common (THF)2Li(mu-Cl)2Ti(THF)2Cl2
_space_group_IT_number 14
_symmetry_cell_setting monoclinic
_symmetry_space_group_name_Hall '-P 2ybc'
_symmetry_space_group_name_H-M 'P 1 21/c 1'
_cell_angle_alpha 90.00
_cell_angle_beta 77.832(1)
_cell_angle_gamma 90.00
_cell_formula_units_Z 8
_cell_length_a 22.4727(4)
_cell_length_b 10.2609(3)
_cell_length_c 20.0375(3)
_cell_measurement_temperature 173(2)
_cell_volume 4516.65(24)
_diffrn_ambient_temperature 173(2)
_exptl_crystal_density_diffrn 1.427
_refine_ls_R_factor_obs 0.0888
_refine_ls_wR_factor_obs 0.2313
_cod_depositor_comments
;
The following automatic conversions were performed:
'_symmetry_cell_setting' value 'Monoclinic' changed to 'monoclinic'
according to '/home/saulius/struct/CIF-dictionaries/cif_core.dic'
dictionary named 'cif_core.dic' version 2.4.1 from 2010-06-29.

Automatic conversion script
Id: cif_fix_enum 1527 2010-12-29 10:47:43Z saulius 
;
_cod_original_sg_symbol_H-M 'P 21/c'
_cod_database_code 8101588

loop_
_symmetry_equiv_pos_as_xyz
'x, y, z'
'-x, y+1/2, -z+1/2'
'-x, -y, -z'
'x, -y-1/2, z-1/2'

loop_
_atom_site_label
_atom_site_type_symbol
_atom_site_fract_x
_atom_site_fract_y
_atom_site_fract_z
_atom_site_U_iso_or_equiv
_atom_site_adp_type
_atom_site_occupancy
_atom_site_symmetry_multiplicity
_atom_site_Wyckoff_symbol
_atom_site_calc_flag
_atom_site_refinement_flags
_atom_site_disorder_assembly
_atom_site_disorder_group
Ti1 Ti 0.37529(6) 0.62926(12) 0.37560(7) 0.0247(4) Uani 1 4 e d . . .
Li1 Li 0.3765(6) 0.2875(13) 0.3742(8) 0.041(3) Uani 1 4 e d . . .
Cl1 Cl 0.36512(9) 0.78534(18) 0.46359(9) 0.0343(5) Uani 1 4 e d . . .
Cl2 Cl 0.38504(9) 0.7888(2) 0.28976(10) 0.0390(6) Uani 1 4 e d . . .
Cl3 Cl 0.38584(9) 0.45411(19) 0.29096(10) 0.0351(5) Uani 1 4 e d . . .
Cl4 Cl 0.36562(9) 0.45254(18) 0.45967(10) 0.0338(5) Uani 1 4 e d . . .
O1 O 0.2815(2) 0.6242(5) 0.3846(3) 0.0308(13) Uani 1 4 e d . . .
O2 O 0.4699(2) 0.6256(5) 0.3653(3) 0.0339(14) Uani 1 4 e d . . .
O3 O 0.3043(2) 0.1912(5) 0.3793(3) 0.0458(16) Uani 1 4 e d . . .
O4 O 0.4485(2) 0.1913(5) 0.3722(3) 0.0445(15) Uani 1 4 e d . . .
C1 C 0.2365(3) 0.6366(9) 0.4495(5) 0.052(3) Uani 1 4 e d . . .
H1A H 0.2464 0.5770 0.4845 0.062 Uiso 1 4 e calc R . .
H1B H 0.2352 0.7270 0.4670 0.062 Uiso 1 4 e calc R . .
C2 C 0.1781(3) 0.6009(8) 0.4326(5) 0.043(2) Uani 1 4 e d . . .
H2A H 0.1445 0.6525 0.4601 0.052 Uiso 1 4 e calc R . .
H2B H 0.1694 0.5071 0.4415 0.052 Uiso 1 4 e calc R . .
C3 C 0.1848(4) 0.6304(15) 0.3583(6) 0.103(5) Uani 1 4 e d . . .
H3A H 0.1648 0.5622 0.3358 0.124 Uiso 1 4 e calc R . .
H3B H 0.1661 0.7156 0.3520 0.124 Uiso 1 4 e calc R . .
C4 C 0.2499(3) 0.6335(9) 0.3292(4) 0.046(2) Uani 1 4 e d . . .
H4A H 0.2613 0.5596 0.2973 0.055 Uiso 1 4 e calc R . .
H4B H 0.2608 0.7157 0.3038 0.055 Uiso 1 4 e calc R . .
C5 C 0.5145(4) 0.6321(11) 0.3023(4) 0.058(3) Uani 1 4 e d . . .
H5A H 0.5092 0.5575 0.2727 0.069 Uiso 1 4 e calc R . .
H5B H 0.5093 0.7136 0.2778 0.069 Uiso 1 4 e calc R . .
C6 C 0.5739(4) 0.6283(10) 0.3174(5) 0.055(3) Uani 1 4 e d . . .
H6A H 0.5974 0.7067 0.2989 0.066 Uiso 1 4 e calc R . .
H6B H 0.5963 0.5502 0.2967 0.066 Uiso 1 4 e calc R . .
C7 C 0.5659(4) 0.6243(14) 0.3911(6) 0.097(5) Uani 1 4 e d . . .
H7A H 0.5878 0.6979 0.4069 0.117 Uiso 1 4 e calc R . .
H7B H 0.5827 0.5419 0.4051 0.117 Uiso 1 4 e calc R . .
C8 C 0.5010(4) 0.6329(8) 0.4216(4) 0.044(2) Uani 1 4 e d . . .
H8A H 0.4884 0.5601 0.4539 0.053 Uiso 1 4 e calc R . .
H8B H 0.4917 0.7163 0.4465 0.053 Uiso 1 4 e calc R . .
C9 C 0.2509(4) 0.2649(8) 0.3777(5) 0.056(3) Uani 1 4 e d . . .
H9A H 0.2612 0.3409 0.3470 0.067 Uiso 1 4 e calc R . .
H9B H 0.2324 0.2970 0.4240 0.067 Uiso 1 4 e calc R . .
C10 C 0.2076(4) 0.1781(10) 0.3523(5) 0.064(3) Uani 1 4 e d . . .
H10A H 0.2101 0.1908 0.3028 0.077 Uiso 1 4 e calc R . .
H10B H 0.1652 0.1935 0.3772 0.077 Uiso 1 4 e calc R . .
C11 C 0.2292(4) 0.0442(9) 0.3669(5) 0.052(3) Uani 1 4 e d . . .
H11A H 0.2097 0.0159 0.4137 0.062 Uiso 1 4 e calc R . .
H11B H 0.2198 -0.0202 0.3338 0.062 Uiso 1 4 e calc R . .
C12 C 0.2965(4) 0.0583(8) 0.3598(5) 0.045(2) Uani 1 4 e d . . .
H12A H 0.3119 -0.0032 0.3903 0.054 Uiso 1 4 e calc R . .
H12B H 0.3181 0.0422 0.3121 0.054 Uiso 1 4 e calc R . .
C13 C 0.4533(5) 0.0584(10) 0.3906(6) 0.073(3) Uani 1 4 e d . . .
H13A H 0.4414 0.0009 0.3559 0.088 Uiso 1 4 e calc R . .
H13B H 0.4259 0.0407 0.4352 0.088 Uiso 1 4 e calc R . .
C14 C 0.5159(5) 0.0337(10) 0.3946(7) 0.093(5) Uani 1 4 e d . . .
H14A H 0.5174 -0.0060 0.4392 0.112 Uiso 1 4 e calc R . .
H14B H 0.5347 -0.0278 0.3581 0.112 Uiso 1 4 e calc R . .
C15 C 0.5491(4) 0.1554(9) 0.3867(6) 0.061(3) Uani 1 4 e d . . .
H15A H 0.5831 0.1525 0.3462 0.074 Uiso 1 4 e calc R . .
H15B H 0.5658 0.1741 0.4276 0.074 Uiso 1 4 e calc R . .
C16 C 0.5032(4) 0.2566(8) 0.3778(5) 0.051(2) Uani 1 4 e d . . .
H16A H 0.4953 0.3162 0.4175 0.061 Uiso 1 4 e calc R . .
H16B H 0.5187 0.3085 0.3362 0.061 Uiso 1 4 e calc R . .
Ti2 Ti 0.12109(6) 1.07430(12) 0.62582(7) 0.0232(4) Uani 1 4 e d . . .
Li2 Li 0.1236(6) 0.7342(12) 0.6278(8) 0.039(3) Uani 1 4 e d . . .
Cl5 Cl 0.12791(9) 1.22741(18) 0.53723(10) 0.0362(5) Uani 1 4 e d . . .
Cl6 Cl 0.11247(9) 1.23569(17) 0.71108(9) 0.0336(5) Uani 1 4 e d . . .
Cl7 Cl 0.11267(9) 0.90031(17) 0.71062(10) 0.0309(5) Uani 1 4 e d . . .
Cl8 Cl 0.13188(9) 0.89678(17) 0.54231(10) 0.0308(5) Uani 1 4 e d . . .
O5 O 0.0271(2) 1.0665(5) 0.6389(3) 0.0300(13) Uani 1 4 e d . . .
O6 O 0.2154(2) 1.0737(5) 0.6146(3) 0.0302(13) Uani 1 4 e d . . .
O7 O 0.1966(2) 0.6377(5) 0.6259(3) 0.0407(15) Uani 1 4 e d . . .
O8 O 0.0525(2) 0.6334(5) 0.6272(3) 0.0394(14) Uani 1 4 e d . . .
C17 C -0.0062(3) 1.0694(9) 0.5841(4) 0.041(2) Uani 1 4 e d . . .
H17A H 0.0011 1.1529 0.5589 0.049 Uiso 1 4 e calc R . .
H17B H 0.0073 0.9972 0.5516 0.049 Uiso 1 4 e calc R . .
C18 C -0.0702(4) 1.0554(14) 0.6153(5) 0.095(5) Uani 1 4 e d . . .
H18A H -0.0941 1.1239 0.5982 0.114 Uiso 1 4 e calc R . .
H18B H -0.0852 0.9693 0.6038 0.114 Uiso 1 4 e calc R . .
C19 C -0.0767(4) 1.0670(9) 0.6871(5) 0.046(2) Uani 1 4 e d . . .
H19A H -0.1001 0.9921 0.7103 0.056 Uiso 1 4 e calc R . .
H19B H -0.0991 1.1479 0.7034 0.056 Uiso 1 4 e calc R . .
C20 C -0.0162(3) 1.0704(10) 0.7033(4) 0.050(3) Uani 1 4 e d . . .
H20A H -0.0110 1.1511 0.7286 0.060 Uiso 1 4 e calc R . .
H20B H -0.0106 0.9945 0.7318 0.060 Uiso 1 4 e calc R . .
C21 C 0.2477(4) 1.0857(8) 0.6703(4) 0.037(2) Uani 1 4 e d . . .
H21A H 0.2328 1.0202 0.7062 0.045 Uiso 1 4 e calc R . .
H21B H 0.2418 1.1737 0.6909 0.045 Uiso 1 4 e calc R . .
C22 C 0.3125(4) 1.0631(10) 0.6391(5) 0.062(3) Uani 1 4 e d . . .
H22A H 0.3232 0.9701 0.6425 0.074 Uiso 1 4 e calc R . .
H22B H 0.3391 1.1164 0.6619 0.074 Uiso 1 4 e calc R . .
C23 C 0.3190(4) 1.1027(8) 0.5667(4) 0.044(2) Uani 1 4 e d . . .
H23A H 0.3526 1.0541 0.5371 0.053 Uiso 1 4 e calc R . .
H23B H 0.3275 1.1972 0.5612 0.053 Uiso 1 4 e calc R . .
C24 C 0.2593(3) 1.0701(9) 0.5491(4) 0.043(2) Uani 1 4 e d . . .
H24A H 0.2486 1.1349 0.5170 0.052 Uiso 1 4 e calc R . .
H24B H 0.2606 0.9825 0.5282 0.052 Uiso 1 4 e calc R . .
C25 C 0.2078(4) 0.5031(7) 0.6325(5) 0.050(3) Uani 1 4 e d . . .
H25A H 0.2082 0.4583 0.5886 0.060 Uiso 1 4 e calc R . .
H25B H 0.1751 0.4642 0.6678 0.060 Uiso 1 4 e calc R . .
C26 C 0.2654(4) 0.4871(9) 0.6514(7) 0.078(4) Uani 1 4 e d . . .
H26A H 0.2897 0.4191 0.6228 0.094 Uiso 1 4 e calc R . .
H26B H 0.2594 0.4605 0.6998 0.094 Uiso 1 4 e calc R . .
C27 C 0.2972(4) 0.6142(9) 0.6407(6) 0.059(3) Uani 1 4 e d . . .
H27A H 0.3291 0.6132 0.5982 0.071 Uiso 1 4 e calc R . .
H27B H 0.3163 0.6353 0.6796 0.071 Uiso 1 4 e calc R . .
C28 C 0.2482(4) 0.7117(9) 0.6354(5) 0.051(3) Uani 1 4 e d . . .
H28A H 0.2378 0.7646 0.6776 0.062 Uiso 1 4 e calc R . .
H28B H 0.2622 0.7710 0.5962 0.062 Uiso 1 4 e calc R . .
C29 C -0.0008(4) 0.6994(8) 0.6159(6) 0.058(3) Uani 1 4 e d . . .
H29A H 0.0091 0.7510 0.5733 0.069 Uiso 1 4 e calc R . .
H29B H -0.0165 0.7594 0.6543 0.069 Uiso 1 4 e calc R . .
C30 C -0.0474(4) 0.5989(10) 0.6108(6) 0.069(3) Uani 1 4 e d . . .
H30A H -0.0641 0.6131 0.5694 0.083 Uiso 1 4 e calc R . .
H30B H -0.0812 0.6016 0.6514 0.083 Uiso 1 4 e calc R . .
C31 C -0.0147(4) 0.4716(9) 0.6067(6) 0.069(3) Uani 1 4 e d . . .
H31A H -0.0312 0.4176 0.6473 0.083 Uiso 1 4 e calc R . .
H31B H -0.0192 0.4230 0.5654 0.083 Uiso 1 4 e calc R . .
C32 C 0.0503(4) 0.5028(7) 0.6037(5) 0.048(2) Uani 1 4 e d . . .
H32A H 0.0677 0.4423 0.6331 0.058 Uiso 1 4 e calc R . .
H32B H 0.0741 0.4947 0.5563 0.058 Uiso 1 4 e calc R . .

loop_
_atom_site_aniso_label
_atom_site_aniso_U_11
_atom_site_aniso_U_22
_atom_site_aniso_U_33
_atom_site_aniso_U_23
_atom_site_aniso_U_13
_atom_site_aniso_U_12
Ti1 0.0251(8) 0.0292(8) 0.0194(7) -0.0004(6) -0.0033(6) -0.0002(6)
Li1 0.044(9) 0.034(7) 0.043(8) 0.006(7) -0.002(7) -0.005(7)
Cl1 0.0391(12) 0.0334(11) 0.0281(11) -0.0068(9) -0.0019(9) -0.0028(9)
Cl2 0.0417(13) 0.0435(12) 0.0292(12) 0.0094(10) -0.0020(10) 0.0055(10)
Cl3 0.0375(12) 0.0403(11) 0.0267(12) -0.0074(9) -0.0049(9) -0.0023(9)
Cl4 0.0408(12) 0.0357(11) 0.0239(11) 0.0047(9) -0.0046(9) -0.0006(9)
O1 0.023(3) 0.043(3) 0.027(3) -0.008(3) -0.006(2) 0.002(2)
O2 0.021(3) 0.059(4) 0.020(3) 0.001(3) -0.001(2) -0.004(3)
O3 0.033(3) 0.029(3) 0.075(5) 0.002(3) -0.011(3) 0.004(3)
O4 0.027(3) 0.030(3) 0.075(4) 0.001(3) -0.010(3) 0.007(2)
C1 0.022(5) 0.082(7) 0.047(6) -0.006(5) 0.003(4) 0.002(5)
C2 0.024(5) 0.041(5) 0.063(7) -0.021(5) -0.006(4) 0.000(4)
C3 0.034(6) 0.213(16) 0.067(9) 0.020(9) -0.019(6) -0.009(8)
C4 0.029(5) 0.080(7) 0.032(5) 0.009(5) -0.016(4) 0.002(5)
C5 0.036(5) 0.110(8) 0.022(5) 0.001(5) 0.008(4) -0.003(5)
C6 0.033(5) 0.079(7) 0.048(6) 0.008(5) -0.001(5) 0.008(5)
C7 0.023(6) 0.204(15) 0.065(9) -0.002(9) -0.007(5) -0.003(7)
C8 0.051(6) 0.046(5) 0.038(5) 0.000(4) -0.016(5) -0.012(4)
C9 0.039(5) 0.033(5) 0.091(8) 0.022(5) -0.002(5) 0.002(4)
C10 0.053(7) 0.087(8) 0.061(7) 0.009(6) -0.031(5) 0.001(6)
C11 0.059(6) 0.057(6) 0.042(6) 0.006(5) -0.017(5) -0.016(5)
C12 0.050(6) 0.037(5) 0.049(6) 0.006(4) -0.011(5) -0.002(4)
C13 0.063(7) 0.062(7) 0.088(9) 0.009(6) 0.000(6) 0.001(6)
C14 0.064(8) 0.055(7) 0.161(14) 0.029(8) -0.026(8) 0.003(6)
C15 0.058(7) 0.051(6) 0.081(8) 0.001(6) -0.026(6) 0.016(5)
C16 0.048(6) 0.040(5) 0.062(6) -0.003(5) -0.007(5) -0.013(4)
Ti2 0.0244(8) 0.0231(7) 0.0214(8) -0.0004(6) -0.0031(6) -0.0005(6)
Li2 0.028(7) 0.032(7) 0.057(9) 0.005(7) -0.010(7) -0.008(6)
Cl5 0.0433(12) 0.0302(10) 0.0316(12) 0.0066(9) -0.0004(9) 0.0056(9)
Cl6 0.0405(12) 0.0271(10) 0.0307(12) -0.0086(9) -0.0019(9) -0.0073(9)
Cl7 0.0357(12) 0.0287(10) 0.0273(12) 0.0034(8) -0.0045(9) -0.0029(8)
Cl8 0.0378(12) 0.0276(10) 0.0268(12) -0.0061(8) -0.0061(9) -0.0013(8)
O5 0.032(3) 0.039(3) 0.021(3) 0.000(2) -0.010(2) -0.003(2)
O6 0.022(3) 0.042(3) 0.025(3) 0.003(2) -0.003(2) -0.005(2)
O7 0.033(3) 0.035(3) 0.056(4) 0.005(3) -0.013(3) 0.000(3)
O8 0.035(3) 0.029(3) 0.055(4) -0.001(3) -0.010(3) 0.001(3)
C17 0.034(5) 0.055(6) 0.035(5) -0.006(4) -0.011(4) -0.005(4)
C18 0.032(6) 0.220(15) 0.037(7) 0.004(8) -0.015(5) 0.002(8)
C19 0.029(5) 0.060(6) 0.048(6) 0.003(5) -0.005(4) -0.002(4)
C20 0.022(5) 0.088(7) 0.037(6) -0.014(5) 0.000(4) 0.007(5)
C21 0.044(5) 0.048(5) 0.024(5) 0.003(4) -0.020(4) -0.010(4)
C22 0.039(6) 0.092(8) 0.059(7) 0.006(6) -0.017(5) -0.006(5)
C23 0.043(5) 0.043(5) 0.040(6) -0.005(4) 0.009(4) -0.008(4)
C24 0.036(5) 0.060(6) 0.030(5) -0.001(4) 0.003(4) -0.002(4)
C25 0.062(7) 0.018(4) 0.067(7) 0.005(4) -0.005(5) 0.002(4)
C26 0.060(7) 0.043(6) 0.138(12) 0.011(6) -0.035(7) 0.002(5)
C27 0.047(6) 0.060(6) 0.076(8) 0.014(6) -0.024(6) -0.002(5)
C28 0.047(6) 0.057(6) 0.055(6) -0.004(5) -0.023(5) -0.009(5)
C29 0.036(5) 0.036(5) 0.103(9) 0.021(5) -0.018(5) 0.010(4)
C30 0.036(6) 0.069(7) 0.102(10) -0.016(7) -0.013(6) 0.003(5)
C31 0.053(7) 0.056(6) 0.099(9) -0.015(6) -0.019(6) -0.023(5)
C32 0.061(6) 0.021(4) 0.063(7) -0.013(4) -0.016(5) 0.003(4)

loop_
_geom_bond_atom_site_label_1
_geom_bond_atom_site_label_2
_geom_bond_distance
_geom_bond_site_symmetry_2
_geom_bond_publ_flag
Ti1 O1 2.077(5) . ?
Ti1 O2 2.092(5) . ?
Ti1 Cl2 2.351(2) . ?
Ti1 Cl1 2.357(2) . ?
Ti1 Cl3 2.448(2) . ?
Ti1 Cl4 2.453(2) . ?
Li1 O3 1.884(14) . ?
Li1 O4 1.887(15) . ?
Li1 Cl3 2.366(14) . ?
Li1 Cl4 2.385(14) . ?
O1 C4 1.442(9) . ?
O1 C1 1.476(9) . ?
O2 C5 1.438(9) . ?
O2 C8 1.450(9) . ?
O3 C9 1.425(9) . ?
O3 C12 1.440(9) . ?
O4 C13 1.422(10) . ?
O4 C16 1.426(9) . ?
C1 C2 1.469(11) . ?
C2 C3 1.496(13) . ?
C3 C4 1.455(11) . ?
C5 C6 1.431(11) . ?
C6 C7 1.450(13) . ?
C7 C8 1.459(11) . ?
C9 C10 1.485(12) . ?
C10 C11 1.507(12) . ?
C11 C12 1.495(11) . ?
C13 C14 1.449(13) . ?
C14 C15 1.446(12) . ?
C15 C16 1.500(11) . ?
Ti2 O5 2.074(5) . ?
Ti2 O6 2.083(5) . ?
Ti2 Cl5 2.351(2) . ?
Ti2 Cl6 2.358(2) . ?
Ti2 Cl7 2.444(2) . ?
Ti2 Cl8 2.451(2) . ?
Li2 O8 1.906(13) . ?
Li2 O7 1.910(14) . ?
Li2 Cl7 2.355(14) . ?
Li2 Cl8 2.370(14) . ?
O5 C20 1.444(9) . ?
O5 C17 1.454(9) . ?
O6 C21 1.459(8) . ?
O6 C24 1.467(8) . ?
O7 C25 1.415(8) . ?
O7 C28 1.432(9) . ?
O8 C32 1.425(8) . ?
O8 C29 1.434(9) . ?
C17 C18 1.449(11) . ?
C18 C19 1.420(12) . ?
C19 C20 1.462(10) . ?
C21 C22 1.477(11) . ?
C22 C23 1.485(12) . ?
C23 C24 1.495(11) . ?
C25 C26 1.433(12) . ?
C26 C27 1.481(12) . ?
C27 C28 1.506(11) . ?
C29 C30 1.488(12) . ?
C30 C31 1.493(12) . ?
C31 C32 1.484(11) . ?
